data_1550510
loop_
_publ_author_name
'Lamb, Jessica V.'
'Buffet, Jean-Charles'
'Turner, Zo\"e R.'
'O'Hare, Dermot'

_publ_section_title
;
 Group 4 permethylindenyl complexes for slurry-phase polymerisation of
 ethylene
;
_journal_issue 11
_journal_name_full 'Polymer Chemistry'
_journal_page_first 1386
_journal_paper_doi 10.1039/C8PY01796D
_journal_volume 10
_journal_year 2019
_chemical_formula_moiety 'C36 H42 Si Zr'
_chemical_formula_sum 'C36 H42 Si Zr'
_chemical_formula_weight 594.00
_space_group_crystal_system triclinic
_space_group_IT_number 2
_space_group_name_Hall '-P 1'
_space_group_name_H-M_alt 'P -1'
_symmetry_space_group_name_Hall '-P 1'
_symmetry_space_group_name_H-M 'P -1'
_atom_sites_solution_hydrogens geom
_audit_creation_method SHELXL-2014
_audit_update_record
;
2018-12-06 deposited with the CCDC.
2019-01-21 downloaded from the CCDC.
;
_cell_angle_alpha 100.463(5)
_cell_angle_beta 101.218(4)
_cell_angle_gamma 105.208(6)
_cell_formula_units_Z 4
_cell_length_a 12.4776(6)
_cell_length_b 14.8663(12)
_cell_length_c 17.9117(5)
_cell_measurement_reflns_used 7345
_cell_measurement_temperature 150(2)
_cell_measurement_theta_max 76.0140
_cell_measurement_theta_min 3.1340
_cell_volume 3048.5(3)
_computing_cell_refinement 'CrysAlisPro 1.171.38.41 (Rigaku OD, 2015)'
_computing_data_collection 'CrysAlisPro 1.171.38.41 (Rigaku OD, 2015)'
_computing_data_reduction 'CrysAlisPro 1.171.38.41 (Rigaku OD, 2015)'
_computing_molecular_graphics
;
ORTEP3 for Windows. Farrugia, L. J. J. Appl. Cryst. 1997, 30, 565.
;
_computing_structure_refinement 'SHELXL-2014 (Sheldrick, 2014)'
_computing_structure_solution
;
SUPERFLIP. 
Palatinus, L.; Chapuis, G. J. Appl. Cryst. 2007, 40, 786-790.
;
_diffrn_ambient_environment N~2~
_diffrn_ambient_temperature 149.9(3)
_diffrn_detector 'CCD plate'
_diffrn_detector_area_resol_mean 10.4102
_diffrn_detector_type Atlas
_diffrn_measured_fraction_theta_full 1.000
_diffrn_measured_fraction_theta_max 0.982
_diffrn_measurement_device 'four-circle diffractometer'
_diffrn_measurement_device_type 'SuperNova, Dual, Cu at zero, Atlas'
_diffrn_radiation_monochromator mirror
_diffrn_radiation_probe x-ray
_diffrn_radiation_type 'Cu K\a'
_diffrn_radiation_wavelength 1.54184
_diffrn_reflns_av_unetI/netI 0.0550
_diffrn_reflns_Laue_measured_fraction_full 1.000
_diffrn_reflns_Laue_measured_fraction_max 0.982
_diffrn_reflns_limit_h_max 15
_diffrn_reflns_limit_h_min -15
_diffrn_reflns_limit_k_max 18
_diffrn_reflns_limit_k_min -18
_diffrn_reflns_limit_l_max 22
_diffrn_reflns_limit_l_min -22
_diffrn_reflns_number 19991
_diffrn_reflns_point_group_measured_fraction_full 1.000
_diffrn_reflns_point_group_measured_fraction_max 0.982
_diffrn_reflns_theta_full 67.684
_diffrn_reflns_theta_max 76.286
_diffrn_reflns_theta_min 3.178
_diffrn_source 'micro-focus sealed X-ray tube'
_diffrn_source_type 'SuperNova (Cu) X-ray Source'
_exptl_absorpt_coefficient_mu 3.482
_exptl_absorpt_correction_T_max 1.00000
_exptl_absorpt_correction_T_min 0.78664
_exptl_absorpt_correction_type multi-scan
_exptl_absorpt_process_details
;
CrysAlisPro 1.171.38.41 (Rigaku Oxford Diffraction, 2015)
Empirical absorption correction using spherical harmonics,
 implemented in SCALE3 ABSPACK scaling algorithm.
;
_exptl_crystal_colour yellow
_exptl_crystal_density_diffrn 1.294
_exptl_crystal_description shard
_exptl_crystal_F_000 1248
_exptl_crystal_size_max 0.112
_exptl_crystal_size_mid 0.079
_exptl_crystal_size_min 0.032
_refine_diff_density_max 13.467
_refine_diff_density_min -2.221
_refine_diff_density_rms 0.359
_refine_ls_extinction_method none
_refine_ls_goodness_of_fit_ref 1.484
_refine_ls_hydrogen_treatment constr
_refine_ls_matrix_type full
_refine_ls_number_parameters 696
_refine_ls_number_reflns 19991
_refine_ls_number_restraints 21
_refine_ls_restrained_S_all 1.484
_refine_ls_R_factor_all 0.1746
_refine_ls_R_factor_gt 0.1518
_refine_ls_shift/su_max 0.000
_refine_ls_shift/su_mean 0.000
_refine_ls_structure_factor_coef Fsqd
_refine_ls_weighting_details 'w=1/[\s^2^(Fo^2^)+(0.2000P)^2^] where P=(Fo^2^+2Fc^2^)/3'
_refine_ls_weighting_scheme calc
_refine_ls_wR_factor_gt 0.3524
_refine_ls_wR_factor_ref 0.3705
_reflns_Friedel_coverage 0.000
_reflns_number_gt 14258
_reflns_number_total 19991
_reflns_threshold_expression 'I > 2\s(I)'
_cod_data_source_file c8py01796d2.cif
_cod_data_source_block 056ZRT16
_cod_depositor_comments 'Adding full bibliography for 1550506--1550510.cif.'
_cod_database_code 1550510
_shelx_space_group_comment
;
The symmetry employed for this shelxl refinement is uniquely defined
by the following loop, which should always be used as a source of
symmetry information in preference to the above space-group names.
They are only intended as comments.
;
_shelx_estimated_absorpt_t_min 0.696
_shelx_estimated_absorpt_t_max 0.897
_shelxl_version_number 2014-3

loop_
_space_group_symop_operation_xyz
'x, y, z'
'-x, -y, -z'

loop_
_atom_site_label
_atom_site_type_symbol
_atom_site_fract_x
_atom_site_fract_y
_atom_site_fract_z
_atom_site_U_iso_or_equiv
_atom_site_adp_type
_atom_site_occupancy
_atom_site_site_symmetry_order
_atom_site_calc_flag
_atom_site_refinement_flags_posn
_atom_site_refinement_flags_adp
C1 C 0.5084(9) 0.3036(8) 0.5156(6) 0.023(2) Uani 1 1 d . .
C2 C 0.4321(10) 0.3124(9) 0.4478(7) 0.029(2) Uani 1 1 d . .
C3 C 0.4912(9) 0.3860(8) 0.4163(6) 0.024(2) Uani 1 1 d . .
C4 C 0.7025(11) 0.4985(9) 0.4589(8) 0.032(2) Uani 1 1 d . .
C5 C 0.8036(11) 0.5251(8) 0.5167(9) 0.035(3) Uani 1 1 d . .
C6 C 0.8097(11) 0.4849(9) 0.5848(8) 0.035(3) Uani 1 1 d . .
C7 C 0.7159(11) 0.4148(8) 0.5908(7) 0.029(2) Uani 1 1 d . .
C8 C 0.6160(9) 0.3783(8) 0.5280(6) 0.023(2) Uani 1 1 d . .
C9 C 0.6056(10) 0.4239(8) 0.4631(7) 0.025(2) Uani 1 1 d . .
C10 C 0.3030(11) 0.2622(10) 0.4191(8) 0.037(3) Uani 1 1 d . .
H10A H 0.2830 0.2317 0.3628 0.056 Uiso 1 1 calc R U
H10B H 0.2621 0.3095 0.4281 0.056 Uiso 1 1 calc R U
H10C H 0.2809 0.2131 0.4479 0.056 Uiso 1 1 calc R U
C11 C 0.4302(12) 0.4211(10) 0.3521(8) 0.036(3) Uani 1 1 d . .
H11A H 0.3483 0.3848 0.3366 0.055 Uiso 1 1 calc R U
H11B H 0.4627 0.4119 0.3067 0.055 Uiso 1 1 calc R U
H11C H 0.4400 0.4896 0.3712 0.055 Uiso 1 1 calc R U
C12 C 0.6917(15) 0.5479(11) 0.3924(10) 0.050(4) Uani 1 1 d . .
H12A H 0.7588 0.6050 0.4037 0.074 Uiso 1 1 calc R U
H12B H 0.6218 0.5672 0.3869 0.074 Uiso 1 1 calc R U
H12C H 0.6876 0.5036 0.3434 0.074 Uiso 1 1 calc R U
C13 C 0.9094(15) 0.5999(12) 0.5140(13) 0.058(4) Uani 1 1 d . .
H13A H 0.9657 0.5687 0.5008 0.087 Uiso 1 1 calc R U
H13B H 0.9426 0.6459 0.5654 0.087 Uiso 1 1 calc R U
H13C H 0.8891 0.6339 0.4740 0.087 Uiso 1 1 calc R U
C14 C 0.9194(14) 0.5240(12) 0.6491(12) 0.058(4) Uani 1 1 d . .
H14A H 0.9267 0.5893 0.6769 0.088 Uiso 1 1 calc R U
H14B H 0.9849 0.5253 0.6262 0.088 Uiso 1 1 calc R U
H14C H 0.9181 0.4827 0.6860 0.088 Uiso 1 1 calc R U
C15 C 0.7145(14) 0.3885(10) 0.6688(7) 0.038(3) Uani 1 1 d . .
H15A H 0.7562 0.3417 0.6744 0.057 Uiso 1 1 calc R U
H15B H 0.6348 0.3605 0.6704 0.057 Uiso 1 1 calc R U
H15C H 0.7514 0.4465 0.7118 0.057 Uiso 1 1 calc R U
C16 C 0.4892(10) 0.1092(8) 0.4533(7) 0.027(2) Uani 1 1 d . .
C17 C 0.5961(10) 0.0977(8) 0.4465(7) 0.029(2) Uani 1 1 d . .
H17 H 0.6583 0.1032 0.4890 0.034 Uiso 1 1 calc R U
C18 C 0.5956(11) 0.0764(8) 0.3646(7) 0.031(2) Uani 1 1 d . .
H18 H 0.6574 0.0673 0.3437 0.037 Uiso 1 1 calc R U
C19 C 0.4867(13) 0.0716(9) 0.3217(7) 0.036(3) Uani 1 1 d . .
H19 H 0.4612 0.0559 0.2660 0.043 Uiso 1 1 calc R U
C20 C 0.4210(10) 0.0936(8) 0.3739(7) 0.028(2) Uani 1 1 d . .
H20 H 0.3453 0.0975 0.3596 0.034 Uiso 1 1 calc R U
C21 C 0.5830(14) 0.1666(10) 0.6261(8) 0.041(3) Uani 1 1 d . .
H21A H 0.5751 0.1978 0.6770 0.062 Uiso 1 1 calc R U
H21B H 0.6606 0.1957 0.6211 0.062 Uiso 1 1 calc R U
H21C H 0.5696 0.0978 0.6224 0.062 Uiso 1 1 calc R U
C22 C 0.3294(14) 0.1446(11) 0.5645(10) 0.048(4) Uani 1 1 d . .
H22A H 0.3298 0.1016 0.6000 0.072 Uiso 1 1 calc R U
H22B H 0.2714 0.1107 0.5150 0.072 Uiso 1 1 calc R U
H22C H 0.3110 0.2012 0.5890 0.072 Uiso 1 1 calc R U
C23 C 0.7763(8) 0.2840(7) 0.4293(7) 0.023(2) Uani 1 1 d . .
H23A H 0.7956 0.2868 0.3786 0.027 Uiso 1 1 calc R U
H23B H 0.8058 0.3508 0.4620 0.027 Uiso 1 1 calc R U
C24 C 0.8490(10) 0.2317(8) 0.4670(7) 0.029(2) Uani 1 1 d . .
C25 C 0.8821(11) 0.2469(10) 0.5491(8) 0.035(3) Uani 1 1 d . .
H25 H 0.8573 0.2911 0.5815 0.042 Uiso 1 1 calc R U
C26 C 0.9479(14) 0.1999(12) 0.5819(10) 0.049(4) Uani 1 1 d . .
H26 H 0.9683 0.2118 0.6375 0.059 Uiso 1 1 calc R U
C27 C 0.9889(14) 0.1332(11) 0.5386(10) 0.050(4) Uani 1 1 d . .
H27 H 1.0352 0.1003 0.5636 0.060 Uiso 1 1 calc R U
C28 C 0.9576(15) 0.1179(12) 0.4561(12) 0.057(4) Uani 1 1 d . .
H28 H 0.9833 0.0738 0.4244 0.068 Uiso 1 1 calc R U
C29 C 0.8893(14) 0.1670(11) 0.4207(8) 0.044(3) Uani 1 1 d . .
H29 H 0.8697 0.1568 0.3652 0.052 Uiso 1 1 calc R U
C30 C 0.5521(10) 0.2691(8) 0.2765(6) 0.025(2) Uani 1 1 d . U
H30A H 0.4681 0.2526 0.2550 0.030 Uiso 1 1 calc R U
H30B H 0.5846 0.3391 0.2824 0.030 Uiso 1 1 calc R U
C31 C 0.5957(11) 0.2210(9) 0.2155(8) 0.029(2) Uani 1 1 d . U
C32 C 0.7110(11) 0.2646(11) 0.2105(8) 0.037(3) Uani 1 1 d . U
H32 H 0.7571 0.3250 0.2446 0.044 Uiso 1 1 calc R U
C33 C 0.7544(13) 0.2150(13) 0.1532(9) 0.045(3) Uani 1 1 d . .
H33 H 0.8302 0.2429 0.1493 0.054 Uiso 1 1 calc R U
C34 C 0.6880(16) 0.1272(12) 0.1031(9) 0.049(4) Uani 1 1 d . .
H34 H 0.7196 0.0931 0.0675 0.058 Uiso 1 1 calc R U
C35 C 0.5773(14) 0.0900(10) 0.1054(8) 0.042(3) Uani 1 1 d . .
H35 H 0.5297 0.0321 0.0685 0.050 Uiso 1 1 calc R U
C36 C 0.5330(12) 0.1356(9) 0.1610(8) 0.034(3) Uani 1 1 d . U
H36 H 0.4557 0.1067 0.1616 0.041 Uiso 1 1 calc R U
Si1 Si 0.4742(3) 0.1832(2) 0.54456(19) 0.0289(7) Uani 1 1 d . .
Zr1 Zr 0.58002(7) 0.24478(6) 0.40193(5) 0.0197(3) Uani 1 1 d . .
C1A C 0.3538(9) 0.3057(8) 0.9102(6) 0.024(2) Uani 1 1 d . .
C2A C 0.4358(11) 0.3187(8) 0.9844(8) 0.033(3) Uani 1 1 d . .
C3A C 0.4246(10) 0.3878(9) 1.0423(8) 0.030(3) Uani 1 1 d . .
C4A C 0.2935(11) 0.4991(8) 1.0401(8) 0.033(3) Uani 1 1 d . .
C5A C 0.2118(11) 0.5242(8) 0.9891(9) 0.036(3) Uani 1 1 d . .
C6A C 0.1784(10) 0.4809(9) 0.9072(9) 0.034(3) Uani 1 1 d . .
C7A C 0.2223(10) 0.4120(9) 0.8736(8) 0.033(3) Uani 1 1 d . .
C8A C 0.2991(9) 0.3787(7) 0.9261(6) 0.022(2) Uani 1 1 d . .
C9A C 0.3382(9) 0.4268(7) 1.0084(6) 0.023(2) Uani 1 1 d . .
C10A C 0.5278(10) 0.2690(9) 0.9965(9) 0.034(3) Uani 1 1 d . .
H10D H 0.5935 0.3019 0.9787 0.051 Uiso 1 1 calc R U
H10E H 0.4962 0.2018 0.9662 0.051 Uiso 1 1 calc R U
H10F H 0.5529 0.2713 1.0523 0.051 Uiso 1 1 calc R U
C11A C 0.5068(11) 0.4278(10) 1.1220(7) 0.035(3) Uani 1 1 d . .
H11D H 0.5568 0.3875 1.1299 0.053 Uiso 1 1 calc R U
H11E H 0.4637 0.4285 1.1623 0.053 Uiso 1 1 calc R U
H11F H 0.5537 0.4934 1.1259 0.053 Uiso 1 1 calc R U
C12A C 0.3350(16) 0.5493(11) 1.1271(9) 0.052(4) Uani 1 1 d . .
H12D H 0.3577 0.6191 1.1334 0.078 Uiso 1 1 calc R U
H12E H 0.4010 0.5311 1.1512 0.078 Uiso 1 1 calc R U
H12F H 0.2729 0.5301 1.1526 0.078 Uiso 1 1 calc R U
C13A C 0.1607(14) 0.5999(11) 1.0209(13) 0.059(5) Uani 1 1 d . .
H13D H 0.2085 0.6634 1.0200 0.089 Uiso 1 1 calc R U
H13E H 0.1576 0.5988 1.0750 0.089 Uiso 1 1 calc R U
H13F H 0.0829 0.5867 0.9883 0.089 Uiso 1 1 calc R U
C14A C 0.0951(13) 0.5158(11) 0.8543(12) 0.053(4) Uani 1 1 d . .
H14D H 0.1363 0.5778 0.8464 0.080 Uiso 1 1 calc R U
H14E H 0.0334 0.5233 0.8790 0.080 Uiso 1 1 calc R U
H14F H 0.0621 0.4687 0.8034 0.080 Uiso 1 1 calc R U
C15A C 0.2079(13) 0.3855(11) 0.7873(10) 0.046(4) Uani 1 1 d . .
H15D H 0.1324 0.3379 0.7621 0.069 Uiso 1 1 calc R U
H15E H 0.2681 0.3580 0.7761 0.069 Uiso 1 1 calc R U
H15F H 0.2138 0.4430 0.7669 0.069 Uiso 1 1 calc R U
C16A C 0.2350(11) 0.1124(8) 0.8941(7) 0.031(3) Uani 1 1 d . .
C17A C 0.1186(10) 0.0999(8) 0.8907(7) 0.029(2) Uani 1 1 d . .
H17A H 0.0641 0.1064 0.8486 0.034 Uiso 1 1 calc R U
C18A C 0.0951(10) 0.0760(8) 0.9604(8) 0.033(2) Uani 1 1 d . .
H18A H 0.0232 0.0653 0.9733 0.039 Uiso 1 1 calc R U
C19A C 0.1962(11) 0.0712(8) 1.0066(7) 0.031(2) Uani 1 1 d . .
H19A H 0.2049 0.0541 1.0555 0.037 Uiso 1 1 calc R U
C20A C 0.2846(11) 0.0968(8) 0.9666(8) 0.031(2) Uani 1 1 d . .
H20A H 0.3632 0.1022 0.9857 0.037 Uiso 1 1 calc R U
C21A C 0.1948(16) 0.1646(12) 0.7398(9) 0.051(4) Uani 1 1 d . .
H21D H 0.2284 0.1989 0.7039 0.077 Uiso 1 1 calc R U
H21E H 0.1322 0.1880 0.7520 0.077 Uiso 1 1 calc R U
H21F H 0.1647 0.0955 0.7149 0.077 Uiso 1 1 calc R U
C22A C 0.4328(16) 0.1529(12) 0.8059(11) 0.056(4) Uani 1 1 d . .
H22D H 0.4806 0.2060 0.7901 0.084 Uiso 1 1 calc R U
H22E H 0.4038 0.0954 0.7621 0.084 Uiso 1 1 calc R U
H22F H 0.4788 0.1394 0.8510 0.084 Uiso 1 1 calc R U
C23A C 0.0681(10) 0.2833(8) 0.9849(8) 0.028(2) Uani 1 1 d . .
H23C H 0.0506 0.2863 1.0367 0.033 Uiso 1 1 calc R U
H23D H 0.0878 0.3501 0.9789 0.033 Uiso 1 1 calc R U
C24A C -0.0434(10) 0.2312(8) 0.9262(7) 0.025(2) Uani 1 1 d . .
C25A C -0.0632(10) 0.2453(9) 0.8494(8) 0.031(2) Uani 1 1 d . .
H25A H -0.0031 0.2871 0.8351 0.038 Uiso 1 1 calc R U
C26A C -0.1668(12) 0.2003(10) 0.7945(9) 0.041(3) Uani 1 1 d . .
H26A H -0.1773 0.2117 0.7435 0.049 Uiso 1 1 calc R U
C27A C -0.2571(12) 0.1374(10) 0.8140(9) 0.042(3) Uani 1 1 d . .
H27A H -0.3293 0.1067 0.7769 0.051 Uiso 1 1 calc R U
C28A C -0.2375(11) 0.1216(9) 0.8894(10) 0.042(3) Uani 1 1 d . .
H28A H -0.2965 0.0784 0.9036 0.051 Uiso 1 1 calc R U
C29A C -0.1337(11) 0.1679(8) 0.9432(8) 0.034(3) Uani 1 1 d . .
H29A H -0.1232 0.1562 0.9941 0.041 Uiso 1 1 calc R U
C30A C 0.2783(9) 0.2679(8) 1.1336(6) 0.025(2) Uani 1 1 d . .
H30C H 0.3526 0.2555 1.1493 0.030 Uiso 1 1 calc R U
H30D H 0.2921 0.3371 1.1562 0.030 Uiso 1 1 calc R U
C31A C 0.2001(9) 0.2144(7) 1.1742(7) 0.022(2) Uani 1 1 d . .
C32A C 0.1096(10) 0.2468(10) 1.1962(7) 0.0315(17) Uani 1 1 d . .
H32A H 0.0989 0.3046 1.1854 0.038 Uiso 1 1 calc R U
C33A C 0.0363(10) 0.1925(9) 1.2339(7) 0.027(2) Uani 1 1 d . .
H33A H -0.0253 0.2134 1.2462 0.032 Uiso 1 1 calc R U
C34A C 0.0503(13) 0.1145(12) 1.2525(9) 0.048(4) Uani 1 1 d . .
H34A H 0.0003 0.0814 1.2793 0.057 Uiso 1 1 calc R U
C35A C 0.1365(12) 0.0791(10) 1.2339(7) 0.038(3) Uani 1 1 d . .
H35A H 0.1445 0.0212 1.2461 0.046 Uiso 1 1 calc R U
C36A C 0.2122(10) 0.1307(10) 1.1964(7) 0.0315(17) Uani 1 1 d . .
H36A H 0.2736 0.1083 1.1857 0.038 Uiso 1 1 calc R U
Si1A Si 0.3090(3) 0.1867(2) 0.8336(2) 0.0289(7) Uani 1 1 d . .
Zr1A Zr 0.23537(7) 0.24539(6) 0.99774(5) 0.0191(3) Uani 1 1 d . .

loop_
_atom_site_aniso_label
_atom_site_aniso_U_11
_atom_site_aniso_U_22
_atom_site_aniso_U_33
_atom_site_aniso_U_23
_atom_site_aniso_U_13
_atom_site_aniso_U_12
C1 0.025(5) 0.032(5) 0.016(5) 0.009(4) 0.011(4) 0.008(4)
C2 0.029(6) 0.038(6) 0.021(5) 0.004(4) 0.004(4) 0.016(5)
C3 0.020(5) 0.034(5) 0.016(5) 0.002(4) 0.000(4) 0.010(4)
C4 0.033(6) 0.033(6) 0.034(6) 0.009(5) 0.015(5) 0.014(5)
C5 0.027(6) 0.025(5) 0.048(7) 0.000(5) 0.009(5) 0.007(4)
C6 0.029(6) 0.035(6) 0.033(6) -0.003(5) 0.003(5) 0.010(5)
C7 0.036(6) 0.036(6) 0.017(5) 0.004(4) 0.006(5) 0.018(5)
C8 0.025(6) 0.032(5) 0.017(5) 0.009(4) 0.010(4) 0.012(4)
C9 0.027(6) 0.026(5) 0.023(5) 0.006(4) 0.004(4) 0.011(4)
C10 0.035(7) 0.039(6) 0.035(7) 0.002(5) 0.004(5) 0.014(5)
C11 0.043(7) 0.047(7) 0.030(6) 0.016(5) 0.009(5) 0.028(6)
C12 0.063(10) 0.042(7) 0.048(8) 0.024(6) 0.024(8) 0.008(7)
C13 0.044(9) 0.047(8) 0.092(14) 0.031(9) 0.024(9) 0.015(7)
C14 0.038(8) 0.047(8) 0.068(11) -0.003(7) -0.005(8) 0.002(6)
C15 0.052(8) 0.042(7) 0.021(6) 0.009(5) 0.001(6) 0.019(6)
C16 0.026(5) 0.031(5) 0.024(6) 0.011(4) 0.004(5) 0.006(4)
C17 0.025(5) 0.028(5) 0.035(6) 0.005(4) 0.009(5) 0.012(4)
C18 0.040(7) 0.031(5) 0.022(5) 0.003(4) 0.015(5) 0.010(5)
C19 0.051(8) 0.031(6) 0.025(6) 0.010(4) 0.012(5) 0.008(5)
C20 0.030(6) 0.029(5) 0.024(5) 0.009(4) 0.002(5) 0.008(4)
C21 0.059(9) 0.041(7) 0.029(6) 0.022(5) 0.012(6) 0.017(6)
C22 0.056(9) 0.044(7) 0.056(9) 0.023(7) 0.036(8) 0.012(6)
C23 0.012(4) 0.028(5) 0.034(6) 0.009(4) 0.010(4) 0.011(4)
C24 0.026(5) 0.035(5) 0.032(6) 0.013(5) 0.012(5) 0.013(4)
C25 0.032(6) 0.043(7) 0.029(6) 0.009(5) 0.009(5) 0.011(5)
C26 0.044(8) 0.055(9) 0.041(8) 0.002(7) 0.013(7) 0.008(7)
C27 0.051(9) 0.048(8) 0.056(9) 0.021(7) 0.001(7) 0.028(7)
C28 0.053(9) 0.057(9) 0.070(11) 0.007(8) 0.006(8) 0.045(8)
C29 0.053(8) 0.061(8) 0.031(6) 0.011(6) 0.011(6) 0.041(7)
C30 0.030(5) 0.042(6) 0.011(4) 0.011(4) 0.005(4) 0.020(5)
C31 0.034(6) 0.038(5) 0.032(6) 0.023(5) 0.025(5) 0.021(5)
C32 0.023(5) 0.055(7) 0.037(7) 0.018(6) 0.012(5) 0.010(5)
C33 0.036(7) 0.073(10) 0.031(7) 0.023(7) 0.012(6) 0.016(7)
C34 0.077(11) 0.060(9) 0.042(8) 0.029(7) 0.037(8) 0.049(8)
C35 0.060(9) 0.038(6) 0.035(7) 0.011(5) 0.022(6) 0.018(6)
C36 0.044(7) 0.039(6) 0.030(6) 0.019(5) 0.016(5) 0.021(5)
Si1 0.0346(17) 0.0341(16) 0.0197(14) 0.0099(12) 0.0104(13) 0.0091(13)
Zr1 0.0193(4) 0.0251(4) 0.0164(4) 0.0064(3) 0.0048(3) 0.0084(3)
C1A 0.023(5) 0.034(5) 0.023(5) 0.019(4) 0.011(4) 0.011(4)
C2A 0.027(6) 0.029(5) 0.044(7) 0.017(5) 0.012(5) 0.005(4)
C3A 0.019(5) 0.035(6) 0.032(6) 0.013(5) 0.008(5) -0.005(4)
C4A 0.032(6) 0.031(6) 0.037(7) 0.008(5) 0.019(5) 0.006(5)
C5A 0.029(6) 0.026(5) 0.056(8) 0.012(5) 0.019(6) 0.007(4)
C6A 0.022(5) 0.035(6) 0.050(7) 0.022(5) 0.008(5) 0.010(4)
C7A 0.022(5) 0.036(6) 0.041(7) 0.026(5) 0.006(5) 0.001(4)
C8A 0.028(6) 0.026(5) 0.016(5) 0.008(4) 0.009(4) 0.011(4)
C9A 0.024(5) 0.025(5) 0.022(5) 0.013(4) 0.008(4) 0.004(4)
C10A 0.020(5) 0.041(6) 0.048(7) 0.018(6) 0.008(5) 0.014(5)
C11A 0.034(6) 0.044(7) 0.022(6) 0.008(5) 0.002(5) 0.006(5)
C12A 0.064(10) 0.046(8) 0.040(8) -0.002(6) 0.021(7) 0.012(7)
C13A 0.040(8) 0.038(7) 0.093(14) -0.007(8) 0.020(9) 0.016(6)
C14A 0.039(7) 0.050(8) 0.086(12) 0.042(8) 0.008(8) 0.028(6)
C15A 0.039(7) 0.051(8) 0.056(10) 0.035(7) 0.017(7) 0.007(6)
C16A 0.034(6) 0.027(5) 0.036(7) 0.009(4) 0.018(6) 0.009(4)
C17A 0.030(6) 0.024(5) 0.029(6) 0.006(4) 0.004(5) 0.006(4)
C18A 0.024(5) 0.028(5) 0.046(7) 0.008(5) 0.012(5) 0.005(4)
C19A 0.033(6) 0.028(5) 0.026(6) 0.005(4) 0.007(5) 0.002(4)
C20A 0.036(6) 0.032(5) 0.035(6) 0.010(5) 0.016(5) 0.021(5)
C21A 0.063(10) 0.057(9) 0.030(7) 0.019(6) 0.009(7) 0.008(7)
C22A 0.070(11) 0.046(8) 0.058(10) -0.001(7) 0.040(9) 0.017(7)
C23A 0.020(5) 0.029(5) 0.040(6) 0.012(4) 0.010(5) 0.012(4)
C24A 0.024(5) 0.029(5) 0.028(5) 0.009(4) 0.007(4) 0.014(4)
C25A 0.022(5) 0.033(6) 0.042(7) 0.013(5) 0.010(5) 0.011(4)
C26A 0.031(7) 0.043(7) 0.043(8) 0.003(6) -0.003(6) 0.015(5)
C27A 0.029(6) 0.043(7) 0.047(8) 0.008(6) -0.004(6) 0.012(5)
C28A 0.023(6) 0.027(6) 0.069(10) 0.011(6) 0.007(6) -0.001(4)
C29A 0.027(6) 0.028(5) 0.047(7) 0.015(5) 0.006(5) 0.007(4)
C30A 0.023(5) 0.035(5) 0.015(5) 0.008(4) -0.001(4) 0.006(4)
C31A 0.016(5) 0.023(5) 0.026(5) 0.006(4) 0.002(4) 0.008(4)
C32A 0.023(4) 0.051(5) 0.030(4) 0.013(4) 0.015(3) 0.020(4)
C33A 0.017(5) 0.033(6) 0.027(6) 0.002(4) 0.007(4) 0.005(4)
C34A 0.042(8) 0.061(9) 0.033(7) 0.007(6) 0.019(6) 0.000(6)
C35A 0.042(7) 0.039(6) 0.022(5) 0.009(5) 0.000(5) -0.001(5)
C36A 0.023(4) 0.051(5) 0.030(4) 0.013(4) 0.015(3) 0.020(4)
Si1A 0.0365(18) 0.0297(15) 0.0242(15) 0.0073(12) 0.0144(13) 0.0109(13)
Zr1A 0.0168(4) 0.0250(4) 0.0168(4) 0.0075(3) 0.0048(3) 0.0067(3)

loop_
_atom_type_symbol
_atom_type_description
_atom_type_scat_dispersion_real
_atom_type_scat_dispersion_imag
_atom_type_scat_source
C C 0.0181 0.0091 'International Tables Vol C Tables 4.2.6.8 and 6.1.1.4'
H H 0.0000 0.0000 'International Tables Vol C Tables 4.2.6.8 and 6.1.1.4'
Si Si 0.2541 0.3302 'International Tables Vol C Tables 4.2.6.8 and 6.1.1.4'
Zr Zr -0.1862 2.2449 'International Tables Vol C Tables 4.2.6.8 and 6.1.1.4'

loop_
_geom_angle_atom_site_label_1
_geom_angle_atom_site_label_2
_geom_angle_atom_site_label_3
_geom_angle
C2 C1 C8 105.9(9)
C2 C1 Si1 118.2(8)
C8 C1 Si1 131.5(8)
C2 C1 Zr1 74.6(6)
C8 C1 Zr1 77.8(6)
Si1 C1 Zr1 94.7(4)
C3 C2 C1 110.0(10)
C3 C2 C10 123.1(11)
C1 C2 C10 126.3(11)
C3 C2 Zr1 77.6(7)
C1 C2 Zr1 72.0(6)
C10 C2 Zr1 123.9(8)
C9 C3 C2 107.5(10)
C9 C3 C11 129.7(11)
C2 C3 C11 122.2(11)
C9 C3 Zr1 73.6(6)
C2 C3 Zr1 70.3(6)
C11 C3 Zr1 128.0(8)
C5 C4 C9 119.2(12)
C5 C4 C12 121.0(12)
C9 C4 C12 119.7(12)
C4 C5 C6 120.8(12)
C4 C5 C13 121.8(14)
C6 C5 C13 117.4(13)
C7 C6 C5 120.5(11)
C7 C6 C14 121.6(14)
C5 C6 C14 117.8(13)
C6 C7 C8 119.6(11)
C6 C7 C15 119.7(12)
C8 C7 C15 120.0(12)
C7 C8 C1 132.3(10)
C7 C8 C9 119.8(10)
C1 C8 C9 107.6(9)
C7 C8 Zr1 126.6(7)
C1 C8 Zr1 69.2(6)
C9 C8 Zr1 73.8(6)
C3 C9 C4 132.0(11)
C3 C9 C8 108.6(10)
C4 C9 C8 119.3(10)
C3 C9 Zr1 74.9(6)
C4 C9 Zr1 120.3(8)
C8 C9 Zr1 73.8(6)
C2 C10 H10A 109.5
C2 C10 H10B 109.5
H10A C10 H10B 109.5
C2 C10 H10C 109.5
H10A C10 H10C 109.5
H10B C10 H10C 109.5
C3 C11 H11A 109.5
C3 C11 H11B 109.5
H11A C11 H11B 109.5
C3 C11 H11C 109.5
H11A C11 H11C 109.5
H11B C11 H11C 109.5
C4 C12 H12A 109.5
C4 C12 H12B 109.5
H12A C12 H12B 109.5
C4 C12 H12C 109.5
H12A C12 H12C 109.5
H12B C12 H12C 109.5
C5 C13 H13A 109.5
C5 C13 H13B 109.5
H13A C13 H13B 109.5
C5 C13 H13C 109.5
H13A C13 H13C 109.5
H13B C13 H13C 109.5
C6 C14 H14A 109.5
C6 C14 H14B 109.5
H14A C14 H14B 109.5
C6 C14 H14C 109.5
H14A C14 H14C 109.5
H14B C14 H14C 109.5
C7 C15 H15A 109.5
C7 C15 H15B 109.5
H15A C15 H15B 109.5
C7 C15 H15C 109.5
H15A C15 H15C 109.5
H15B C15 H15C 109.5
C17 C16 C20 106.3(11)
C17 C16 Si1 121.6(9)
C20 C16 Si1 126.6(9)
C17 C16 Zr1 74.9(7)
C20 C16 Zr1 73.1(6)
Si1 C16 Zr1 96.7(5)
C16 C17 C18 109.0(11)
C16 C17 Zr1 72.0(6)
C18 C17 Zr1 74.8(7)
C16 C17 H17 125.5
C18 C17 H17 125.5
Zr1 C17 H17 119.4
C19 C18 C17 107.2(11)
C19 C18 Zr1 74.3(7)
C17 C18 Zr1 72.0(6)
C19 C18 H18 126.4
C17 C18 H18 126.4
Zr1 C18 H18 119.3
C18 C19 C20 109.3(11)
C18 C19 Zr1 73.7(7)
C20 C19 Zr1 70.8(7)
C18 C19 H19 125.3
C20 C19 H19 125.3
Zr1 C19 H19 121.8
C19 C20 C16 108.1(11)
C19 C20 Zr1 76.7(7)
C16 C20 Zr1 72.7(6)
C19 C20 H20 125.9
C16 C20 H20 125.9
Zr1 C20 H20 116.7
Si1 C21 H21A 109.5
Si1 C21 H21B 109.5
H21A C21 H21B 109.5
Si1 C21 H21C 109.5
H21A C21 H21C 109.5
H21B C21 H21C 109.5
Si1 C22 H22A 109.5
Si1 C22 H22B 109.5
H22A C22 H22B 109.5
Si1 C22 H22C 109.5
H22A C22 H22C 109.5
H22B C22 H22C 109.5
C24 C23 Zr1 127.0(7)
C24 C23 H23A 105.5
Zr1 C23 H23A 105.5
C24 C23 H23B 105.5
Zr1 C23 H23B 105.5
H23A C23 H23B 106.1
C25 C24 C29 118.3(11)
C25 C24 C23 121.4(11)
C29 C24 C23 120.2(11)
C26 C25 C24 120.6(13)
C26 C25 H25 119.7
C24 C25 H25 119.7
C25 C26 C27 123.6(16)
C25 C26 H26 118.2
C27 C26 H26 118.2
C28 C27 C26 116.6(13)
C28 C27 H27 121.7
C26 C27 H27 121.7
C29 C28 C27 120.7(14)
C29 C28 H28 119.7
C27 C28 H28 119.7
C28 C29 C24 120.2(14)
C28 C29 H29 119.9
C24 C29 H29 119.9
C31 C30 Zr1 122.7(7)
C31 C30 H30A 106.7
Zr1 C30 H30A 106.7
C31 C30 H30B 106.7
Zr1 C30 H30B 106.7
H30A C30 H30B 106.6
C36 C31 C32 116.7(12)
C36 C31 C30 124.3(11)
C32 C31 C30 119.0(12)
C33 C32 C31 118.5(13)
C33 C32 H32 120.7
C31 C32 H32 120.7
C34 C33 C32 121.3(14)
C34 C33 H33 119.4
C32 C33 H33 119.4
C35 C34 C33 119.4(13)
C35 C34 H34 120.3
C33 C34 H34 120.3
C34 C35 C36 120.7(14)
C34 C35 H35 119.6
C36 C35 H35 119.6
C31 C36 C35 123.2(13)
C31 C36 H36 118.4
C35 C36 H36 118.4
C22 Si1 C16 114.8(7)
C22 Si1 C21 108.4(7)
C16 Si1 C21 104.1(6)
C22 Si1 C1 113.9(6)
C16 Si1 C1 96.8(5)
C21 Si1 C1 118.2(6)
C23 Zr1 C30 96.6(4)
C23 Zr1 C16 113.8(4)
C30 Zr1 C16 131.7(4)
C23 Zr1 C20 134.7(4)
C30 Zr1 C20 98.0(4)
C16 Zr1 C20 34.2(4)
C23 Zr1 C1 113.6(4)
C30 Zr1 C1 131.5(4)
C16 Zr1 C1 69.7(4)
C20 Zr1 C1 87.0(4)
C23 Zr1 C17 83.0(4)
C30 Zr1 C17 129.4(4)
C16 Zr1 C17 33.1(4)
C20 Zr1 C17 55.0(4)
C1 Zr1 C17 92.6(4)
C23 Zr1 C2 137.9(4)
C30 Zr1 C2 99.6(4)
C16 Zr1 C2 82.7(4)
C20 Zr1 C2 80.9(4)
C1 Zr1 C2 33.4(4)
C17 Zr1 C2 114.2(4)
C23 Zr1 C18 81.5(4)
C30 Zr1 C18 96.4(4)
C16 Zr1 C18 55.3(4)
C20 Zr1 C18 54.4(4)
C1 Zr1 C18 123.8(4)
C17 Zr1 C18 33.2(4)
C2 Zr1 C18 134.2(4)
C23 Zr1 C19 110.5(4)
C30 Zr1 C19 80.1(4)
C16 Zr1 C19 55.0(4)
C20 Zr1 C19 32.5(4)
C1 Zr1 C19 119.1(4)
C17 Zr1 C19 53.9(4)
C2 Zr1 C19 110.5(4)
C18 Zr1 C19 32.0(4)
C23 Zr1 C8 85.4(4)
C30 Zr1 C8 124.0(4)
C16 Zr1 C8 96.2(4)
C20 Zr1 C8 119.6(4)
C1 Zr1 C8 33.0(3)
C17 Zr1 C8 106.5(4)
C2 Zr1 C8 53.5(4)
C18 Zr1 C8 138.7(4)
C19 Zr1 C8 150.5(4)
C23 Zr1 C9 88.0(4)
C30 Zr1 C9 91.6(4)
C16 Zr1 C9 124.4(4)
C20 Zr1 C9 133.9(4)
C1 Zr1 C9 54.7(3)
C17 Zr1 C9 138.7(4)
C2 Zr1 C9 53.0(4)
C18 Zr1 C9 167.5(4)
C19 Zr1 C9 160.3(4)
C8 Zr1 C9 32.4(3)
C23 Zr1 C3 117.6(4)
C30 Zr1 C3 78.2(4)
C16 Zr1 C3 114.8(4)
C20 Zr1 C3 107.3(4)
C1 Zr1 C3 54.6(3)
C17 Zr1 C3 145.5(4)
C2 Zr1 C3 32.1(4)
C18 Zr1 C3 160.5(4)
C19 Zr1 C3 128.8(4)
C8 Zr1 C3 53.0(3)
C9 Zr1 C3 31.5(3)
C8A C1A C2A 104.2(10)
C8A C1A Si1A 133.2(8)
C2A C1A Si1A 119.0(8)
C8A C1A Zr1A 77.6(6)
C2A C1A Zr1A 74.9(6)
Si1A C1A Zr1A 96.1(4)
C3A C2A C1A 110.8(11)
C3A C2A C10A 123.6(12)
C1A C2A C10A 125.5(12)
C3A C2A Zr1A 77.0(7)
C1A C2A Zr1A 71.3(6)
C10A C2A Zr1A 122.0(8)
C2A C3A C9A 108.6(11)
C2A C3A C11A 123.7(12)
C9A C3A C11A 126.5(12)
C2A C3A Zr1A 71.8(7)
C9A C3A Zr1A 75.0(6)
C11A C3A Zr1A 128.8(8)
C5A C4A C9A 118.4(12)
C5A C4A C12A 121.1(13)
C9A C4A C12A 120.5(13)
C4A C5A C6A 120.7(12)
C4A C5A C13A 119.9(14)
C6A C5A C13A 119.3(14)
C7A C6A C5A 122.7(12)
C7A C6A C14A 119.0(14)
C5A C6A C14A 118.2(13)
C6A C7A C8A 117.4(12)
C6A C7A C15A 121.0(12)
C8A C7A C15A 120.8(12)
C9A C8A C1A 109.5(9)
C9A C8A C7A 119.5(10)
C1A C8A C7A 130.8(11)
C9A C8A Zr1A 75.1(6)
C1A C8A Zr1A 69.5(6)
C7A C8A Zr1A 125.4(7)
C4A C9A C3A 132.7(11)
C4A C9A C8A 120.8(10)
C3A C9A C8A 106.5(10)
C4A C9A Zr1A 120.6(7)
C3A C9A Zr1A 73.0(6)
C8A C9A Zr1A 72.8(6)
C2A C10A H10D 109.5
C2A C10A H10E 109.5
H10D C10A H10E 109.5
C2A C10A H10F 109.5
H10D C10A H10F 109.5
H10E C10A H10F 109.5
C3A C11A H11D 109.5
C3A C11A H11E 109.5
H11D C11A H11E 109.5
C3A C11A H11F 109.5
H11D C11A H11F 109.5
H11E C11A H11F 109.5
C4A C12A H12D 109.5
C4A C12A H12E 109.5
H12D C12A H12E 109.5
C4A C12A H12F 109.5
H12D C12A H12F 109.5
H12E C12A H12F 109.5
C5A C13A H13D 109.5
C5A C13A H13E 109.5
H13D C13A H13E 109.5
C5A C13A H13F 109.5
H13D C13A H13F 109.5
H13E C13A H13F 109.5
C6A C14A H14D 109.5
C6A C14A H14E 109.5
H14D C14A H14E 109.5
C6A C14A H14F 109.5
H14D C14A H14F 109.5
H14E C14A H14F 109.5
C7A C15A H15D 109.5
C7A C15A H15E 109.5
H15D C15A H15E 109.5
C7A C15A H15F 109.5
H15D C15A H15F 109.5
H15E C15A H15F 109.5
C17A C16A C20A 107.0(11)
C17A C16A Si1A 120.4(9)
C20A C16A Si1A 127.7(10)
C17A C16A Zr1A 75.3(7)
C20A C16A Zr1A 72.9(7)
Si1A C16A Zr1A 97.7(5)
C16A C17A C18A 109.1(11)
C16A C17A Zr1A 71.8(7)
C18A C17A Zr1A 75.5(7)
C16A C17A H17A 125.4
C18A C17A H17A 125.4
Zr1A C17A H17A 119.0
C19A C18A C17A 107.9(11)
C19A C18A Zr1A 74.2(7)
C17A C18A Zr1A 71.8(6)
C19A C18A H18A 126.0
C17A C18A H18A 126.0
Zr1A C18A H18A 119.8
C18A C19A C20A 107.4(11)
C18A C19A Zr1A 74.0(7)
C20A C19A Zr1A 69.4(6)
C18A C19A H19A 126.3
C20A C19A H19A 126.3
Zr1A C19A H19A 122.1
C16A C20A C19A 108.4(11)
C16A C20A Zr1A 73.6(7)
C19A C20A Zr1A 77.3(7)
C16A C20A H20A 125.8
C19A C20A H20A 125.8
Zr1A C20A H20A 115.5
Si1A C21A H21D 109.5
Si1A C21A H21E 109.5
H21D C21A H21E 109.5
Si1A C21A H21F 109.5
H21D C21A H21F 109.5
H21E C21A H21F 109.5
Si1A C22A H22D 109.5
Si1A C22A H22E 109.5
H22D C22A H22E 109.5
Si1A C22A H22F 109.5
H22D C22A H22F 109.5
H22E C22A H22F 109.5
C24A C23A Zr1A 127.8(8)
C24A C23A H23C 105.4
Zr1A C23A H23C 105.4
C24A C23A H23D 105.4
Zr1A C23A H23D 105.4
H23C C23A H23D 106.0
C29A C24A C25A 116.3(11)
C29A C24A C23A 122.8(11)
C25A C24A C23A 120.9(11)
C26A C25A C24A 122.2(12)
C26A C25A H25A 118.9
C24A C25A H25A 118.9
C25A C26A C27A 120.1(15)
C25A C26A H26A 120.0
C27A C26A H26A 120.0
C28A C27A C26A 118.1(13)
C28A C27A H27A 120.9
C26A C27A H27A 120.9
C29A C28A C27A 120.6(13)
C29A C28A H28A 119.7
C27A C28A H28A 119.7
C28A C29A C24A 122.6(13)
C28A C29A H29A 118.7
C24A C29A H29A 118.7
C31A C30A Zr1A 122.8(7)
C31A C30A H30C 106.6
Zr1A C30A H30C 106.6
C31A C30A H30D 106.6
Zr1A C30A H30D 106.6
H30C C30A H30D 106.6
C36A C31A C32A 115.6(11)
C36A C31A C30A 122.6(10)
C32A C31A C30A 121.8(10)
C33A C32A C31A 119.7(11)
C33A C32A H32A 120.2
C31A C32A H32A 120.2
C34A C33A C32A 122.3(12)
C34A C33A H33A 118.8
C32A C33A H33A 118.8
C33A C34A C35A 121.4(13)
C33A C34A H34A 119.3
C35A C34A H34A 119.3
C34A C35A C36A 118.5(13)
C34A C35A H35A 120.7
C36A C35A H35A 120.7
C31A C36A C35A 122.4(12)
C31A C36A H36A 118.8
C35A C36A H36A 118.8
C22A Si1A C16A 115.2(7)
C22A Si1A C21A 107.6(9)
C16A Si1A C21A 104.8(7)
C22A Si1A C1A 113.6(7)
C16A Si1A C1A 95.4(5)
C21A Si1A C1A 119.8(7)
C23A Zr1A C30A 96.6(4)
C23A Zr1A C20A 134.9(4)
C30A Zr1A C20A 97.4(4)
C23A Zr1A C16A 115.4(4)
C30A Zr1A C16A 130.7(4)
C20A Zr1A C16A 33.5(4)
C23A Zr1A C1A 114.2(4)
C30A Zr1A C1A 131.3(4)
C20A Zr1A C1A 86.9(4)
C16A Zr1A C1A 69.1(4)
C23A Zr1A C17A 84.4(4)
C30A Zr1A C17A 130.5(4)
C20A Zr1A C17A 54.5(4)
C16A Zr1A C17A 32.9(4)
C1A Zr1A C17A 91.0(4)
C23A Zr1A C2A 137.3(4)
C30A Zr1A C2A 98.5(4)
C20A Zr1A C2A 82.1(4)
C16A Zr1A C2A 83.0(4)
C1A Zr1A C2A 33.8(4)
C17A Zr1A C2A 113.9(4)
C23A Zr1A C18A 81.2(4)
C30A Zr1A C18A 98.2(4)
C20A Zr1A C18A 54.4(4)
C16A Zr1A C18A 54.8(4)
C1A Zr1A C18A 122.1(4)
C17A Zr1A C18A 32.7(4)
C2A Zr1A C18A 134.9(4)
C23A Zr1A C19A 109.1(4)
C30A Zr1A C19A 80.2(4)
C20A Zr1A C19A 33.4(4)
C16A Zr1A C19A 55.0(4)
C1A Zr1A C19A 119.7(4)
C17A Zr1A C19A 53.7(4)
C2A Zr1A C19A 112.7(4)
C18A Zr1A C19A 31.8(4)
C23A Zr1A C8A 85.6(4)
C30A Zr1A C8A 124.6(4)
C20A Zr1A C8A 119.5(4)
C16A Zr1A C8A 95.7(4)
C1A Zr1A C8A 33.0(3)
C17A Zr1A C8A 104.9(4)
C2A Zr1A C8A 53.1(4)
C18A Zr1A C8A 136.4(4)
C19A Zr1A C8A 150.5(4)
C23A Zr1A C3A 116.8(4)
C30A Zr1A C3A 78.3(4)
C20A Zr1A C3A 108.0(4)
C16A Zr1A C3A 114.1(4)
C1A Zr1A C3A 54.7(4)
C17A Zr1A C3A 144.1(4)
C2A Zr1A C3A 31.2(4)
C18A Zr1A C3A 161.8(4)
C19A Zr1A C3A 130.8(4)
C8A Zr1A C3A 52.9(4)
C23A Zr1A C9A 87.0(4)
C30A Zr1A C9A 92.5(4)
C20A Zr1A C9A 134.7(4)
C16A Zr1A C9A 123.9(4)
C1A Zr1A C9A 54.9(4)
C17A Zr1A C9A 136.8(4)
C2A Zr1A C9A 52.7(4)
C18A Zr1A C9A 164.9(4)
C19A Zr1A C9A 162.9(4)
C8A Zr1A C9A 32.1(3)
C3A Zr1A C9A 32.0(4)

loop_
_geom_bond_atom_site_label_1
_geom_bond_atom_site_label_2
_geom_bond_distance
C1 C2 1.439(16)
C1 C8 1.448(15)
C1 Si1 1.917(11)
C1 Zr1 2.486(10)
C2 C3 1.422(17)
C2 C10 1.524(17)
C2 Zr1 2.521(12)
C3 C9 1.413(15)
C3 C11 1.503(15)
C3 Zr1 2.615(11)
C4 C5 1.379(19)
C4 C9 1.435(16)
C4 C12 1.512(18)
C5 C6 1.45(2)
C5 C13 1.503(19)
C6 C7 1.385(18)
C6 C14 1.504(19)
C7 C8 1.411(16)
C7 C15 1.519(17)
C8 C9 1.450(15)
C8 Zr1 2.599(11)
C9 Zr1 2.598(11)
C10 H10A 0.9800
C10 H10B 0.9800
C10 H10C 0.9800
C11 H11A 0.9800
C11 H11B 0.9800
C11 H11C 0.9800
C12 H12A 0.9800
C12 H12B 0.9800
C12 H12C 0.9800
C13 H13A 0.9800
C13 H13B 0.9800
C13 H13C 0.9800
C14 H14A 0.9800
C14 H14B 0.9800
C14 H14C 0.9800
C15 H15A 0.9800
C15 H15B 0.9800
C15 H15C 0.9800
C16 C17 1.414(17)
C16 C20 1.452(15)
C16 Si1 1.868(12)
C16 Zr1 2.465(11)
C17 C18 1.441(17)
C17 Zr1 2.502(11)
C17 H17 0.9500
C18 C19 1.40(2)
C18 Zr1 2.539(12)
C18 H18 0.9500
C19 C20 1.407(18)
C19 Zr1 2.546(12)
C19 H19 0.9500
C20 Zr1 2.470(11)
C20 H20 0.9500
C21 Si1 1.889(14)
C21 H21A 0.9800
C21 H21B 0.9800
C21 H21C 0.9800
C22 Si1 1.872(15)
C22 H22A 0.9800
C22 H22B 0.9800
C22 H22C 0.9800
C23 C24 1.485(15)
C23 Zr1 2.293(10)
C23 H23A 0.9900
C23 H23B 0.9900
C24 C25 1.407(18)
C24 C29 1.411(17)
C25 C26 1.33(2)
C25 H25 0.9500
C26 C27 1.41(2)
C26 H26 0.9500
C27 C28 1.41(3)
C27 H27 0.9500
C28 C29 1.395(19)
C28 H28 0.9500
C29 H29 0.9500
C30 C31 1.467(15)
C30 Zr1 2.314(10)
C30 H30A 0.9900
C30 H30B 0.9900
C31 C36 1.381(19)
C31 C32 1.443(17)
C32 C33 1.43(2)
C32 H32 0.9500
C33 C34 1.38(2)
C33 H33 0.9500
C34 C35 1.36(2)
C34 H34 0.9500
C35 C36 1.387(19)
C35 H35 0.9500
C36 H36 0.9500
C1A C8A 1.442(14)
C1A C2A 1.457(17)
C1A Si1A 1.904(12)
C1A Zr1A 2.482(10)
C2A C3A 1.377(19)
C2A C10A 1.523(16)
C2A Zr1A 2.529(12)
C3A C9A 1.438(17)
C3A C11A 1.498(17)
C3A Zr1A 2.593(11)
C4A C5A 1.41(2)
C4A C9A 1.416(16)
C4A C12A 1.520(19)
C5A C6A 1.42(2)
C5A C13A 1.510(18)
C6A C7A 1.38(2)
C6A C14A 1.526(17)
C7A C8A 1.455(15)
C7A C15A 1.49(2)
C8A C9A 1.441(15)
C8A Zr1A 2.588(10)
C9A Zr1A 2.619(10)
C10A H10D 0.9800
C10A H10E 0.9800
C10A H10F 0.9800
C11A H11D 0.9800
C11A H11E 0.9800
C11A H11F 0.9800
C12A H12D 0.9800
C12A H12E 0.9800
C12A H12F 0.9800
C13A H13D 0.9800
C13A H13E 0.9800
C13A H13F 0.9800
C14A H14D 0.9800
C14A H14E 0.9800
C14A H14F 0.9800
C15A H15D 0.9800
C15A H15E 0.9800
C15A H15F 0.9800
C16A C17A 1.402(18)
C16A C20A 1.412(18)
C16A Si1A 1.881(12)
C16A Zr1A 2.452(12)
C17A C18A 1.421(18)
C17A Zr1A 2.496(11)
C17A H17A 0.9500
C18A C19A 1.394(18)
C18A Zr1A 2.544(11)
C18A H18A 0.9500
C19A C20A 1.435(17)
C19A Zr1A 2.546(12)
C19A H19A 0.9500
C20A Zr1A 2.443(11)
C20A H20A 0.9500
C21A Si1A 1.893(16)
C21A H21D 0.9800
C21A H21E 0.9800
C21A H21F 0.9800
C22A Si1A 1.871(17)
C22A H22D 0.9800
C22A H22E 0.9800
C22A H22F 0.9800
C23A C24A 1.487(16)
C23A Zr1A 2.281(11)
C23A H23C 0.9900
C23A H23D 0.9900
C24A C29A 1.389(16)
C24A C25A 1.413(17)
C25A C26A 1.377(18)
C25A H25A 0.9500
C26A C27A 1.41(2)
C26A H26A 0.9500
C27A C28A 1.40(2)
C27A H27A 0.9500
C28A C29A 1.373(19)
C28A H28A 0.9500
C29A H29A 0.9500
C30A C31A 1.480(16)
C30A Zr1A 2.330(10)
C30A H30C 0.9900
C30A H30D 0.9900
C31A C36A 1.407(16)
C31A C32A 1.434(15)
C32A C33A 1.413(17)
C32A H32A 0.9500
C33A C34A 1.31(2)
C33A H33A 0.9500
C34A C35A 1.39(2)
C34A H34A 0.9500
C35A C36A 1.409(18)
C35A H35A 0.9500
C36A H36A 0.9500

loop_
_geom_torsion_atom_site_label_1
_geom_torsion_atom_site_label_2
_geom_torsion_atom_site_label_3
_geom_torsion_atom_site_label_4
_geom_torsion
C8 C1 C2 C3 3.2(12)
Si1 C1 C2 C3 -156.1(8)
Zr1 C1 C2 C3 -69.0(8)
C8 C1 C2 C10 -168.7(11)
Si1 C1 C2 C10 32.1(15)
Zr1 C1 C2 C10 119.2(11)
C8 C1 C2 Zr1 72.1(7)
Si1 C1 C2 Zr1 -87.1(7)
C1 C2 C3 C9 0.6(13)
C10 C2 C3 C9 172.8(11)
Zr1 C2 C3 C9 -64.7(8)
C1 C2 C3 C11 -171.5(10)
C10 C2 C3 C11 0.6(18)
Zr1 C2 C3 C11 123.2(11)
C1 C2 C3 Zr1 65.3(8)
C10 C2 C3 Zr1 -122.5(11)
C9 C4 C5 C6 -5.5(18)
C12 C4 C5 C6 173.3(12)
C9 C4 C5 C13 177.5(13)
C12 C4 C5 C13 -4(2)
C4 C5 C6 C7 3.7(18)
C13 C5 C6 C7 -179.2(12)
C4 C5 C6 C14 -174.4(13)
C13 C5 C6 C14 2.7(19)
C5 C6 C7 C8 3.8(17)
C14 C6 C7 C8 -178.2(12)
C5 C6 C7 C15 -167.2(11)
C14 C6 C7 C15 10.9(19)
C6 C7 C8 C1 176.9(12)
C15 C7 C8 C1 -12.2(19)
C6 C7 C8 C9 -9.1(16)
C15 C7 C8 C9 161.8(11)
C6 C7 C8 Zr1 82.3(13)
C15 C7 C8 Zr1 -106.8(11)
C2 C1 C8 C7 169.0(12)
Si1 C1 C8 C7 -35.7(18)
Zr1 C1 C8 C7 -121.2(12)
C2 C1 C8 C9 -5.6(12)
Si1 C1 C8 C9 149.7(9)
Zr1 C1 C8 C9 64.3(8)
C2 C1 C8 Zr1 -69.9(7)
Si1 C1 C8 Zr1 85.4(9)
C2 C3 C9 C4 180.0(12)
C11 C3 C9 C4 -9(2)
Zr1 C3 C9 C4 117.4(13)
C2 C3 C9 C8 -4.2(13)
C11 C3 C9 C8 167.2(11)
Zr1 C3 C9 C8 -66.7(7)
C2 C3 C9 Zr1 62.6(8)
C11 C3 C9 Zr1 -126.1(12)
C5 C4 C9 C3 175.6(12)
C12 C4 C9 C3 -3(2)
C5 C4 C9 C8 0.1(17)
C12 C4 C9 C8 -178.7(11)
C5 C4 C9 Zr1 -87.5(13)
C12 C4 C9 Zr1 93.7(13)
C7 C8 C9 C3 -169.2(10)
C1 C8 C9 C3 6.2(12)
Zr1 C8 C9 C3 67.5(8)
C7 C8 C9 C4 7.2(16)
C1 C8 C9 C4 -177.4(10)
Zr1 C8 C9 C4 -116.1(10)
C7 C8 C9 Zr1 123.3(10)
C1 C8 C9 Zr1 -61.3(7)
C20 C16 C17 C18 0.6(13)
Si1 C16 C17 C18 -154.8(8)
Zr1 C16 C17 C18 -66.3(8)
C20 C16 C17 Zr1 66.8(7)
Si1 C16 C17 Zr1 -88.6(8)
C16 C17 C18 C19 -2.0(13)
Zr1 C17 C18 C19 -66.5(8)
C16 C17 C18 Zr1 64.5(8)
C17 C18 C19 C20 2.7(13)
Zr1 C18 C19 C20 -62.2(8)
C17 C18 C19 Zr1 65.0(8)
C18 C19 C20 C16 -2.4(13)
Zr1 C19 C20 C16 -66.5(8)
C18 C19 C20 Zr1 64.1(9)
C17 C16 C20 C19 1.1(13)
Si1 C16 C20 C19 154.9(9)
Zr1 C16 C20 C19 69.2(8)
C17 C16 C20 Zr1 -68.1(8)
Si1 C16 C20 Zr1 85.7(8)
Zr1 C23 C24 C25 -82.8(14)
Zr1 C23 C24 C29 98.8(14)
C29 C24 C25 C26 -1(2)
C23 C24 C25 C26 -179.6(13)
C24 C25 C26 C27 0(2)
C25 C26 C27 C28 1(3)
C26 C27 C28 C29 0(3)
C27 C28 C29 C24 -1(3)
C25 C24 C29 C28 2(2)
C23 C24 C29 C28 -180.0(14)
Zr1 C30 C31 C36 93.4(13)
Zr1 C30 C31 C32 -87.1(12)
C36 C31 C32 C33 -3.2(18)
C30 C31 C32 C33 177.2(11)
C31 C32 C33 C34 0(2)
C32 C33 C34 C35 4(2)
C33 C34 C35 C36 -5(2)
C32 C31 C36 C35 2.5(18)
C30 C31 C36 C35 -178.0(12)
C34 C35 C36 C31 1(2)
C17 C16 Si1 C22 -151.1(10)
C20 C16 Si1 C22 58.7(12)
Zr1 C16 Si1 C22 132.6(6)
C17 C16 Si1 C21 -32.8(11)
C20 C16 Si1 C21 177.0(10)
Zr1 C16 Si1 C21 -109.1(5)
C17 C16 Si1 C1 88.6(10)
C20 C16 Si1 C1 -61.6(11)
Zr1 C16 Si1 C1 12.2(5)
C8A C1A C2A C3A 5.1(12)
Si1A C1A C2A C3A -156.2(8)
Zr1A C1A C2A C3A -67.5(8)
C8A C1A C2A C10A -170.8(10)
Si1A C1A C2A C10A 27.9(15)
Zr1A C1A C2A C10A 116.5(11)
C8A C1A C2A Zr1A 72.6(7)
Si1A C1A C2A Zr1A -88.6(7)
C1A C2A C3A C9A -2.5(13)
C10A C2A C3A C9A 173.5(10)
Zr1A C2A C3A C9A -66.5(7)
C1A C2A C3A C11A -171.0(10)
C10A C2A C3A C11A 5.0(18)
Zr1A C2A C3A C11A 125.0(11)
C1A C2A C3A Zr1A 64.0(8)
C10A C2A C3A Zr1A -120.0(11)
C9A C4A C5A C6A -2.5(17)
C12A C4A C5A C6A 176.4(12)
C9A C4A C5A C13A 179.0(12)
C12A C4A C5A C13A -2.1(19)
C4A C5A C6A C7A 0.8(18)
C13A C5A C6A C7A 179.2(12)
C4A C5A C6A C14A -176.2(11)
C13A C5A C6A C14A 2.3(18)
C5A C6A C7A C8A 4.6(17)
C14A C6A C7A C8A -178.5(11)
C5A C6A C7A C15A -165.1(12)
C14A C6A C7A C15A 11.9(18)
C2A C1A C8A C9A -5.7(11)
Si1A C1A C8A C9A 151.6(9)
Zr1A C1A C8A C9A 64.9(7)
C2A C1A C8A C7A 169.8(11)
Si1A C1A C8A C7A -32.8(18)
Zr1A C1A C8A C7A -119.5(11)
C2A C1A C8A Zr1A -70.6(7)
Si1A C1A C8A Zr1A 86.7(9)
C6A C7A C8A C9A -8.2(15)
C15A C7A C8A C9A 161.5(11)
C6A C7A C8A C1A 176.7(11)
C15A C7A C8A C1A -13.7(18)
C6A C7A C8A Zr1A 84.1(12)
C15A C7A C8A Zr1A -106.2(11)
C5A C4A C9A C3A 176.7(11)
C12A C4A C9A C3A -2.2(19)
C5A C4A C9A C8A -1.3(16)
C12A C4A C9A C8A 179.9(11)
C5A C4A C9A Zr1A -88.6(12)
C12A C4A C9A Zr1A 92.6(13)
C2A C3A C9A C4A -179.3(11)
C11A C3A C9A C4A -11.2(19)
Zr1A C3A C9A C4A 116.3(12)
C2A C3A C9A C8A -1.1(12)
C11A C3A C9A C8A 167.0(11)
Zr1A C3A C9A C8A -65.6(7)
C2A C3A C9A Zr1A 64.5(8)
C11A C3A C9A Zr1A -127.4(12)
C1A C8A C9A C4A -177.2(10)
C7A C8A C9A C4A 6.7(15)
Zr1A C8A C9A C4A -115.9(10)
C1A C8A C9A C3A 4.4(12)
C7A C8A C9A C3A -171.7(9)
Zr1A C8A C9A C3A 65.7(7)
C1A C8A C9A Zr1A -61.3(7)
C7A C8A C9A Zr1A 122.5(9)
C20A C16A C17A C18A -0.3(13)
Si1A C16A C17A C18A -157.2(9)
Zr1A C16A C17A C18A -66.8(8)
C20A C16A C17A Zr1A 66.5(8)
Si1A C16A C17A Zr1A -90.4(8)
C16A C17A C18A C19A -1.5(13)
Zr1A C17A C18A C19A -66.0(8)
C16A C17A C18A Zr1A 64.5(8)
C17A C18A C19A C20A 2.7(13)
Zr1A C18A C19A C20A -61.7(8)
C17A C18A C19A Zr1A 64.3(8)
C17A C16A C20A C19A 2.0(13)
Si1A C16A C20A C19A 156.7(9)
Zr1A C16A C20A C19A 70.1(8)
C17A C16A C20A Zr1A -68.2(8)
Si1A C16A C20A Zr1A 86.5(9)
C18A C19A C20A C16A -2.9(13)
Zr1A C19A C20A C16A -67.6(8)
C18A C19A C20A Zr1A 64.7(9)
Zr1A C23A C24A C29A 99.7(13)
Zr1A C23A C24A C25A -81.2(13)
C29A C24A C25A C26A 1.1(18)
C23A C24A C25A C26A -178.0(11)
C24A C25A C26A C27A 0(2)
C25A C26A C27A C28A -1(2)
C26A C27A C28A C29A 1(2)
C27A C28A C29A C24A -1(2)
C25A C24A C29A C28A -0.6(18)
C23A C24A C29A C28A 178.5(12)
Zr1A C30A C31A C36A 96.2(12)
Zr1A C30A C31A C32A -86.4(13)
C36A C31A C32A C33A -3.2(17)
C30A C31A C32A C33A 179.2(11)
C31A C32A C33A C34A 3(2)
C32A C33A C34A C35A -2(2)
C33A C34A C35A C36A 2(2)
C32A C31A C36A C35A 3.4(18)
C30A C31A C36A C35A -179.0(11)
C34A C35A C36A C31A -2.9(19)
C17A C16A Si1A C22A -152.4(11)
C20A C16A Si1A C22A 55.9(13)
Zr1A C16A Si1A C22A 130.2(7)
C17A C16A Si1A C21A -34.3(12)
C20A C16A Si1A C21A 174.0(11)
Zr1A C16A Si1A C21A -111.7(7)
C17A C16A Si1A C1A 88.4(10)
C20A C16A Si1A C1A -63.3(11)
Zr1A C16A Si1A C1A 11.0(5)
